data_4122903
loop_
_publ_author_name
'Thapaliya, Ek Raj'
'Swaminathan, Subramani'
'Captain, Burjor'
'Raymo, Fran\,cisco M'

_publ_section_title
;
 Autocatalytic fluorescence photoactivation.
;
_journal_issue 39
_journal_name_full 'Journal of the American Chemical Society'
_journal_page_first 13798
_journal_page_last 13804
_journal_paper_doi 10.1021/ja5068383
_journal_volume 136
_journal_year 2014
_chemical_formula_sum 'C32 H18 O2'
_chemical_formula_weight 434.46
_chemical_name_systematic
; 
 ? 
;
_space_group_IT_number 2
_symmetry_cell_setting triclinic
_symmetry_space_group_name_Hall '-P 1'
_symmetry_space_group_name_H-M 'P -1'
_atom_sites_solution_hydrogens geom
_atom_sites_solution_primary direct
_atom_sites_solution_secondary difmap
_audit_creation_method SHELXL-97
_cell_angle_alpha 101.6020(10)
_cell_angle_beta 95.8970(10)
_cell_angle_gamma 106.6660(10)
_cell_formula_units_Z 4
_cell_length_a 10.4626(5)
_cell_length_b 12.8543(6)
_cell_length_c 18.3722(10)
_cell_measurement_reflns_used 6462
_cell_measurement_temperature 296(2)
_cell_measurement_theta_max 30.24
_cell_measurement_theta_min 2.27
_cell_volume 2284.6(2)
_computing_cell_refinement 'SAINT+  V7.46A (Bruker, 2007)'
_computing_data_collection 'APEX2 v2.2-0 (Bruker, 2007)'
_computing_data_reduction 'SAINT+  V7.46A (Bruker, 2007)'
_computing_molecular_graphics 'XSHELL v4.02 (Bruker, 2000)'
_computing_publication_material 'XCIF v6.12 (Bruker, 2001)'
_computing_structure_refinement 'SHELXL-97 (Sheldrick, 2008)'
_computing_structure_solution 'SHELXS-97 (Sheldrick, 2008)'
_diffrn_ambient_temperature 296(2)
_diffrn_measured_fraction_theta_full 0.999
_diffrn_measured_fraction_theta_max 0.999
_diffrn_measurement_device_type 'Bruker SMART APEX2 CCD diffractometer'
_diffrn_measurement_method 'omega scans'
_diffrn_radiation_monochromator graphite
_diffrn_radiation_source 'fine-focus sealed tube'
_diffrn_radiation_type MoK\a
_diffrn_radiation_wavelength 0.71073
_diffrn_reflns_av_R_equivalents 0.0201
_diffrn_reflns_av_sigmaI/netI 0.0269
_diffrn_reflns_limit_h_max 12
_diffrn_reflns_limit_h_min -12
_diffrn_reflns_limit_k_max 15
_diffrn_reflns_limit_k_min -15
_diffrn_reflns_limit_l_max 21
_diffrn_reflns_limit_l_min -21
_diffrn_reflns_number 18598
_diffrn_reflns_theta_full 25.00
_diffrn_reflns_theta_max 25.00
_diffrn_reflns_theta_min 1.70
_exptl_absorpt_coefficient_mu 0.078
_exptl_absorpt_correction_T_max 0.9953
_exptl_absorpt_correction_T_min 0.9636
_exptl_absorpt_correction_type multi-scan
_exptl_absorpt_process_details '(SADABS 2007/4 Bruker)'
_exptl_crystal_colour Yellow
_exptl_crystal_density_diffrn 1.263
_exptl_crystal_density_method 'not measured'
_exptl_crystal_description Block
_exptl_crystal_F_000 904
_exptl_crystal_size_max 0.48
_exptl_crystal_size_mid 0.30
_exptl_crystal_size_min 0.06
_refine_diff_density_max 0.419
_refine_diff_density_min -0.332
_refine_diff_density_rms 0.039
_refine_ls_extinction_method none
_refine_ls_goodness_of_fit_ref 1.024
_refine_ls_hydrogen_treatment constr
_refine_ls_matrix_type full
_refine_ls_number_parameters 613
_refine_ls_number_reflns 8042
_refine_ls_number_restraints 0
_refine_ls_restrained_S_all 1.024
_refine_ls_R_factor_all 0.0604
_refine_ls_R_factor_gt 0.0467
_refine_ls_shift/su_max 0.001
_refine_ls_shift/su_mean 0.000
_refine_ls_structure_factor_coef Fsqd
_refine_ls_weighting_details 'calc w=1/[\s^2^(Fo^2^)+(0.0591P)^2^+1.0423P] where P=(Fo^2^+2Fc^2^)/3'
_refine_ls_weighting_scheme calc
_refine_ls_wR_factor_gt 0.1170
_refine_ls_wR_factor_ref 0.1273
_reflns_number_gt 6430
_reflns_number_total 8042
_reflns_threshold_expression >2sigma(I)
_cod_data_source_file ja5068383_si_003.cif
_cod_data_source_block p-1
_cod_depositor_comments
;
The following automatic conversions were performed:

'_symmetry_cell_setting' value 'Triclinic' changed to 'triclinic'
according to
/usr/data/users/saulius/crontab/automatic-downloads/current/ACS/lib/dictionaries/cif_core.dic
dictionary named 'cif_core.dic' version 2.4.2 from
2011-04-26.

'_exptl_absorpt_correction_type' value 'Multi-scan'
changed to 'multi-scan' according to
/usr/data/users/saulius/crontab/automatic-downloads/current/ACS/lib/dictionaries/cif_core.dic
dictionary named 'cif_core.dic' version 2.4.2 from 2011-04-26.

Automatic conversion script
Id: cif_fix_values 2827 2014-09-09 07:05:25Z andrius 
;
_cod_original_sg_symbol_H-M P-1
_cod_database_code 4122903

loop_
_symmetry_equiv_pos_as_xyz
'x, y, z'
'-x, -y, -z'

loop_
_atom_site_label
_atom_site_type_symbol
_atom_site_fract_x
_atom_site_fract_y
_atom_site_fract_z
_atom_site_U_iso_or_equiv
_atom_site_adp_type
_atom_site_occupancy
_atom_site_symmetry_multiplicity
_atom_site_calc_flag
_atom_site_refinement_flags
O1 O 1.02706(16) 0.37614(13) 0.32438(7) 0.0525(4) Uani 1 1 d .
O2 O 0.80161(15) 0.22988(14) 0.21574(7) 0.0482(4) Uani 1 1 d .
O3 O 0.00952(13) 0.61289(13) 0.41738(8) 0.0444(4) Uani 1 1 d .
O4 O 0.20693(15) 0.68763(16) 0.32837(8) 0.0594(5) Uani 1 1 d .
C1 C 1.17110(19) 0.32760(16) 0.23521(10) 0.0351(4) Uani 1 1 d .
H1 H 1.2516 0.3714 0.2731 0.042 Uiso 1 1 calc R
C2 C 1.16256(18) 0.20520(15) 0.20876(9) 0.0289(4) Uani 1 1 d .
C3 C 1.25446(18) 0.15676(16) 0.23607(10) 0.0315(4) Uani 1 1 d .
H3 H 1.3299 0.1997 0.2723 0.038 Uiso 1 1 calc R
C4 C 1.23167(18) 0.04360(16) 0.20840(10) 0.0324(4) Uani 1 1 d .
H4 H 1.2933 0.0105 0.2256 0.039 Uiso 1 1 calc R
C5 C 1.11827(18) -0.02128(15) 0.15537(10) 0.0306(4) Uani 1 1 d .
H5 H 1.1034 -0.0977 0.1385 0.037 Uiso 1 1 calc R
C6 C 1.02580(17) 0.02678(14) 0.12684(9) 0.0258(4) Uani 1 1 d .
C7 C 1.05070(17) 0.14202(15) 0.15371(9) 0.0264(4) Uani 1 1 d .
C8 C 0.96043(17) 0.20808(15) 0.12982(9) 0.0279(4) Uani 1 1 d .
H8 H 0.8846 0.1630 0.0893 0.034 Uiso 1 1 calc R
C9 C 1.04883(18) 0.31202(15) 0.11067(10) 0.0298(4) Uani 1 1 d .
C10 C 1.02443(18) 0.34807(15) 0.04482(10) 0.0303(4) Uani 1 1 d .
C11 C 1.11999(19) 0.44383(16) 0.03488(11) 0.0367(4) Uani 1 1 d .
H11 H 1.1075 0.4676 -0.0091 0.044 Uiso 1 1 calc R
C12 C 1.2326(2) 0.50339(16) 0.08966(12) 0.0421(5) Uani 1 1 d .
H12 H 1.2955 0.5659 0.0817 0.051 Uiso 1 1 calc R
C13 C 1.2526(2) 0.47089(16) 0.15629(12) 0.0420(5) Uani 1 1 d .
H13 H 1.3262 0.5131 0.1939 0.050 Uiso 1 1 calc R
C14 C 1.16188(19) 0.37493(15) 0.16607(10) 0.0340(4) Uani 1 1 d .
C15 C 1.0396(2) 0.32600(17) 0.26411(10) 0.0380(5) Uani 1 1 d .
C16 C 0.9153(2) 0.25082(16) 0.20321(10) 0.0336(4) Uani 1 1 d .
C17 C 0.90889(17) -0.04070(15) 0.07190(10) 0.0283(4) Uani 1 1 d .
C18 C 0.80983(18) -0.09686(15) 0.02667(10) 0.0310(4) Uani 1 1 d .
C19 C 0.68691(18) -0.16122(16) -0.02533(10) 0.0356(4) Uani 1 1 d .
C20 C 0.6134(2) -0.10734(19) -0.06322(11) 0.0409(5) Uani 1 1 d .
H20 H 0.6459 -0.0300 -0.0560 0.049 Uiso 1 1 calc R
C21 C 0.4928(2) -0.1676(2) -0.11145(12) 0.0478(5) Uani 1 1 d .
H21 H 0.4441 -0.1311 -0.1364 0.057 Uiso 1 1 calc R
C22 C 0.4454(2) -0.2821(2) -0.12229(14) 0.0579(7) Uani 1 1 d .
H22 H 0.3642 -0.3230 -0.1545 0.069 Uiso 1 1 calc R
C23 C 0.5171(2) -0.3361(2) -0.08587(18) 0.0733(9) Uani 1 1 d .
H23 H 0.4845 -0.4135 -0.0936 0.088 Uiso 1 1 calc R
C24 C 0.6384(2) -0.27579(19) -0.03740(15) 0.0582(7) Uani 1 1 d .
H24 H 0.6870 -0.3130 -0.0131 0.070 Uiso 1 1 calc R
C25 C 0.90384(18) 0.29151(15) -0.01045(9) 0.0285(4) Uani 1 1 d .
C26 C 0.80236(18) 0.25093(15) -0.05672(9) 0.0282(4) Uani 1 1 d .
C27 C 0.68172(17) 0.20350(14) -0.11324(9) 0.0276(4) Uani 1 1 d .
C28 C 0.68571(19) 0.21348(15) -0.18762(10) 0.0302(4) Uani 1 1 d .
H28 H 0.7669 0.2507 -0.2008 0.036 Uiso 1 1 calc R
C29 C 0.5693(2) 0.16818(15) -0.24144(10) 0.0352(4) Uani 1 1 d .
H29 H 0.5725 0.1748 -0.2908 0.042 Uiso 1 1 calc R
C30 C 0.4485(2) 0.11314(17) -0.22211(11) 0.0397(5) Uani 1 1 d .
H30 H 0.3706 0.0824 -0.2585 0.048 Uiso 1 1 calc R
C31 C 0.4431(2) 0.10354(19) -0.14908(12) 0.0445(5) Uani 1 1 d .
H31 H 0.3614 0.0664 -0.1363 0.053 Uiso 1 1 calc R
C32 C 0.55913(19) 0.14911(18) -0.09448(11) 0.0389(5) Uani 1 1 d .
H32 H 0.5547 0.1431 -0.0451 0.047 Uiso 1 1 calc R
C41 C 0.18909(18) 0.58948(17) 0.50202(10) 0.0334(4) Uani 1 1 d .
H41 H 0.1225 0.5585 0.5322 0.040 Uiso 1 1 calc R
C42 C 0.26322(17) 0.50917(16) 0.47098(9) 0.0301(4) Uani 1 1 d .
C43 C 0.23879(18) 0.40132(17) 0.48073(10) 0.0344(4) Uani 1 1 d .
H43 H 0.1726 0.3725 0.5079 0.041 Uiso 1 1 calc R
C44 C 0.31454(18) 0.33736(16) 0.44927(10) 0.0342(4) Uani 1 1 d .
H44 H 0.3000 0.2654 0.4561 0.041 Uiso 1 1 calc R
C45 C 0.41152(17) 0.37919(16) 0.40780(10) 0.0318(4) Uani 1 1 d .
H45 H 0.4617 0.3350 0.3874 0.038 Uiso 1 1 calc R
C46 C 0.43564(17) 0.48705(15) 0.39599(9) 0.0284(4) Uani 1 1 d .
C47 C 0.36093(16) 0.55249(15) 0.42923(9) 0.0277(4) Uani 1 1 d .
C48 C 0.37462(17) 0.67181(16) 0.42415(10) 0.0298(4) Uani 1 1 d .
H48 H 0.4465 0.7022 0.3968 0.036 Uiso 1 1 calc R
C49 C 0.39197(18) 0.74316(16) 0.50367(10) 0.0314(4) Uani 1 1 d .
C50 C 0.49506(19) 0.84363(16) 0.53610(11) 0.0361(4) Uani 1 1 d .
C51 C 0.4981(2) 0.89674(18) 0.61162(12) 0.0463(5) Uani 1 1 d .
H51 H 0.5655 0.9641 0.6344 0.056 Uiso 1 1 calc R
C52 C 0.4023(2) 0.8500(2) 0.65233(12) 0.0485(6) Uani 1 1 d .
H52 H 0.4074 0.8855 0.7024 0.058 Uiso 1 1 calc R
C53 C 0.2993(2) 0.75157(19) 0.61975(11) 0.0421(5) Uani 1 1 d .
H53 H 0.2344 0.7212 0.6472 0.051 Uiso 1 1 calc R
C54 C 0.29423(18) 0.69854(17) 0.54521(10) 0.0340(4) Uani 1 1 d .
C55 C 0.12587(18) 0.61939(17) 0.43381(10) 0.0339(4) Uani 1 1 d .
C56 C 0.23442(19) 0.66470(17) 0.38654(10) 0.0355(4) Uani 1 1 d .
C57 C 0.53141(17) 0.52565(15) 0.34883(9) 0.0298(4) Uani 1 1 d .
C58 C 0.60870(18) 0.55098(15) 0.30663(10) 0.0310(4) Uani 1 1 d .
C59 C 0.70269(18) 0.58390(15) 0.25761(10) 0.0322(4) Uani 1 1 d .
C60 C 0.81419(19) 0.54440(18) 0.25394(11) 0.0404(5) Uani 1 1 d .
H60 H 0.8263 0.4949 0.2826 0.048 Uiso 1 1 calc R
C61 C 0.9059(2) 0.5788(2) 0.20802(13) 0.0533(6) Uani 1 1 d .
H61 H 0.9793 0.5519 0.2054 0.064 Uiso 1 1 calc R
C62 C 0.8890(2) 0.6531(2) 0.16590(13) 0.0598(7) Uani 1 1 d .
H62 H 0.9520 0.6773 0.1357 0.072 Uiso 1 1 calc R
C63 C 0.7790(3) 0.6916(2) 0.16845(14) 0.0625(7) Uani 1 1 d .
H63 H 0.7678 0.7413 0.1398 0.075 Uiso 1 1 calc R
C64 C 0.6853(2) 0.65655(19) 0.21355(12) 0.0487(5) Uani 1 1 d .
H64 H 0.6104 0.6817 0.2144 0.058 Uiso 1 1 calc R
C65 C 0.5999(2) 0.88728(16) 0.49560(11) 0.0386(5) Uani 1 1 d .
C66 C 0.6934(2) 0.91781(17) 0.46393(12) 0.0424(5) Uani 1 1 d .
C67 C 0.8070(2) 0.9501(2) 0.42711(13) 0.0567(7) Uani 1 1 d .
C68 C 0.8562(3) 0.8671(3) 0.38882(17) 0.1049(14) Uani 1 1 d .
H68 H 0.8130 0.7922 0.3867 0.126 Uiso 1 1 calc R
C69 C 0.9681(4) 0.8962(5) 0.3544(2) 0.183(3) Uani 1 1 d .
H69 H 1.0015 0.8417 0.3296 0.220 Uiso 1 1 calc R
C70 C 1.0302(5) 1.0095(7) 0.3578(2) 0.189(4) Uani 1 1 d .
H70 H 1.1051 1.0304 0.3345 0.227 Uiso 1 1 calc R
C71 C 0.9826(4) 1.0897(5) 0.3949(3) 0.146(3) Uani 1 1 d .
H71 H 1.0251 1.1644 0.3961 0.176 Uiso 1 1 calc R
C72 C 0.8720(3) 1.0616(3) 0.4306(2) 0.0922(12) Uani 1 1 d .
H72 H 0.8416 1.1171 0.4568 0.111 Uiso 1 1 calc R

loop_
_atom_site_aniso_label
_atom_site_aniso_U_11
_atom_site_aniso_U_22
_atom_site_aniso_U_33
_atom_site_aniso_U_23
_atom_site_aniso_U_13
_atom_site_aniso_U_12
O1 0.0648(10) 0.0670(10) 0.0259(7) -0.0085(7) -0.0067(7) 0.0397(9)
O2 0.0423(9) 0.0792(11) 0.0278(7) 0.0056(7) 0.0034(6) 0.0322(8)
O3 0.0278(7) 0.0726(10) 0.0380(8) 0.0216(7) 0.0066(6) 0.0177(7)
O4 0.0377(8) 0.1067(14) 0.0409(9) 0.0400(9) 0.0056(7) 0.0187(9)
C1 0.0378(10) 0.0334(10) 0.0284(9) -0.0040(8) -0.0121(8) 0.0166(8)
C2 0.0311(9) 0.0327(10) 0.0217(8) 0.0023(7) -0.0005(7) 0.0132(8)
C3 0.0296(9) 0.0367(10) 0.0257(9) 0.0010(8) -0.0034(7) 0.0141(8)
C4 0.0312(10) 0.0387(11) 0.0297(9) 0.0062(8) 0.0002(8) 0.0180(8)
C5 0.0327(10) 0.0290(10) 0.0310(9) 0.0057(8) 0.0053(8) 0.0124(8)
C6 0.0253(9) 0.0303(9) 0.0206(8) 0.0045(7) 0.0037(7) 0.0080(7)
C7 0.0278(9) 0.0337(10) 0.0193(8) 0.0049(7) 0.0023(7) 0.0138(8)
C8 0.0299(9) 0.0329(10) 0.0202(8) 0.0019(7) -0.0024(7) 0.0142(8)
C9 0.0321(10) 0.0291(9) 0.0272(9) 0.0000(7) -0.0015(7) 0.0152(8)
C10 0.0325(10) 0.0303(10) 0.0298(9) 0.0042(7) 0.0003(8) 0.0163(8)
C11 0.0402(11) 0.0308(10) 0.0432(11) 0.0110(8) 0.0024(9) 0.0178(9)
C12 0.0400(11) 0.0256(10) 0.0584(13) 0.0080(9) -0.0016(10) 0.0118(9)
C13 0.0397(11) 0.0273(10) 0.0518(12) -0.0011(9) -0.0109(9) 0.0134(9)
C14 0.0375(10) 0.0288(10) 0.0333(10) -0.0014(8) -0.0060(8) 0.0167(8)
C15 0.0498(12) 0.0425(11) 0.0245(10) 0.0002(8) -0.0061(8) 0.0283(10)
C16 0.0387(11) 0.0430(11) 0.0237(9) 0.0054(8) -0.0012(8) 0.0239(9)
C17 0.0281(9) 0.0314(10) 0.0269(9) 0.0063(8) 0.0075(8) 0.0112(8)
C18 0.0276(9) 0.0352(10) 0.0285(9) 0.0037(8) 0.0052(8) 0.0100(8)
C19 0.0261(9) 0.0414(11) 0.0336(10) -0.0023(8) 0.0038(8) 0.0102(8)
C20 0.0351(11) 0.0517(13) 0.0318(10) 0.0135(9) 0.0017(8) 0.0066(9)
C21 0.0370(11) 0.0651(15) 0.0383(11) 0.0110(11) -0.0008(9) 0.0149(11)
C22 0.0348(12) 0.0612(16) 0.0611(15) -0.0138(12) -0.0141(10) 0.0171(11)
C23 0.0487(14) 0.0379(13) 0.109(2) -0.0189(14) -0.0243(14) 0.0157(11)
C24 0.0398(12) 0.0409(13) 0.0820(17) -0.0091(12) -0.0166(12) 0.0201(10)
C25 0.0344(10) 0.0305(10) 0.0249(9) 0.0080(7) 0.0040(8) 0.0162(8)
C26 0.0336(10) 0.0318(10) 0.0248(9) 0.0092(7) 0.0065(8) 0.0169(8)
C27 0.0309(9) 0.0280(9) 0.0263(9) 0.0057(7) 0.0029(7) 0.0143(8)
C28 0.0349(10) 0.0285(9) 0.0288(9) 0.0089(7) 0.0028(8) 0.0121(8)
C29 0.0456(11) 0.0325(10) 0.0276(9) 0.0068(8) -0.0023(8) 0.0156(9)
C30 0.0348(11) 0.0383(11) 0.0417(11) 0.0037(9) -0.0076(9) 0.0139(9)
C31 0.0286(10) 0.0537(13) 0.0502(13) 0.0132(10) 0.0061(9) 0.0115(9)
C32 0.0359(11) 0.0523(12) 0.0328(10) 0.0135(9) 0.0095(8) 0.0168(9)
C41 0.0246(9) 0.0515(12) 0.0272(9) 0.0149(8) 0.0090(7) 0.0116(8)
C42 0.0205(9) 0.0450(11) 0.0220(9) 0.0075(8) -0.0002(7) 0.0077(8)
C43 0.0228(9) 0.0483(12) 0.0302(10) 0.0164(9) 0.0014(7) 0.0044(8)
C44 0.0275(9) 0.0383(11) 0.0326(10) 0.0100(8) -0.0032(8) 0.0059(8)
C45 0.0258(9) 0.0398(11) 0.0240(9) 0.0030(8) -0.0047(7) 0.0080(8)
C46 0.0218(8) 0.0400(10) 0.0179(8) 0.0024(7) -0.0019(7) 0.0061(8)
C47 0.0210(8) 0.0376(10) 0.0186(8) 0.0053(7) -0.0010(7) 0.0028(7)
C48 0.0237(9) 0.0406(11) 0.0244(9) 0.0090(8) 0.0059(7) 0.0075(8)
C49 0.0290(9) 0.0404(11) 0.0270(9) 0.0075(8) 0.0025(7) 0.0158(8)
C50 0.0356(10) 0.0380(11) 0.0360(10) 0.0070(9) 0.0006(8) 0.0167(9)
C51 0.0522(13) 0.0421(12) 0.0398(11) -0.0041(9) -0.0071(10) 0.0226(10)
C52 0.0574(14) 0.0624(15) 0.0292(10) -0.0019(10) 0.0024(10) 0.0349(12)
C53 0.0417(11) 0.0630(14) 0.0296(10) 0.0083(10) 0.0070(9) 0.0305(11)
C54 0.0313(10) 0.0503(12) 0.0267(9) 0.0100(8) 0.0061(8) 0.0216(9)
C55 0.0269(10) 0.0458(11) 0.0284(9) 0.0086(8) 0.0047(8) 0.0109(8)
C56 0.0309(10) 0.0501(12) 0.0262(10) 0.0129(9) 0.0046(8) 0.0113(9)
C57 0.0254(9) 0.0375(10) 0.0231(9) 0.0023(8) 0.0009(7) 0.0093(8)
C58 0.0298(9) 0.0367(10) 0.0250(9) 0.0030(8) 0.0029(8) 0.0116(8)
C59 0.0331(10) 0.0351(10) 0.0254(9) 0.0032(8) 0.0080(8) 0.0079(8)
C60 0.0317(10) 0.0533(13) 0.0344(10) 0.0071(9) 0.0053(8) 0.0132(9)
C61 0.0319(11) 0.0731(16) 0.0470(13) 0.0031(12) 0.0124(10) 0.0105(11)
C62 0.0506(14) 0.0705(17) 0.0445(13) 0.0058(12) 0.0242(11) -0.0021(12)
C63 0.0783(18) 0.0582(15) 0.0557(15) 0.0292(12) 0.0260(13) 0.0134(14)
C64 0.0566(14) 0.0485(13) 0.0506(13) 0.0193(10) 0.0203(11) 0.0224(11)
C65 0.0393(11) 0.0292(10) 0.0421(11) 0.0078(9) -0.0067(9) 0.0080(9)
C66 0.0405(12) 0.0338(11) 0.0441(12) 0.0150(9) -0.0088(10) 0.0001(9)
C67 0.0427(13) 0.0681(16) 0.0418(13) 0.0263(12) -0.0076(10) -0.0130(12)
C68 0.070(2) 0.127(3) 0.0600(18) -0.0236(19) 0.0287(16) -0.0306(19)
C69 0.087(3) 0.280(7) 0.077(3) -0.046(3) 0.046(2) -0.052(4)
C70 0.076(3) 0.337(10) 0.064(3) 0.057(4) 0.012(2) -0.078(5)
C71 0.074(3) 0.182(5) 0.140(4) 0.117(4) -0.027(3) -0.063(3)
C72 0.0577(17) 0.083(2) 0.121(3) 0.067(2) -0.0208(17) -0.0185(15)

loop_
_atom_type_symbol
_atom_type_description
_atom_type_scat_dispersion_real
_atom_type_scat_dispersion_imag
_atom_type_scat_source
C C 0.0033 0.0016 'International Tables Vol C Tables 4.2.6.8 and 6.1.1.4'
H H 0.0000 0.0000 'International Tables Vol C Tables 4.2.6.8 and 6.1.1.4'
O O 0.0106 0.0060 'International Tables Vol C Tables 4.2.6.8 and 6.1.1.4'

loop_
_geom_angle_atom_site_label_1
_geom_angle_atom_site_label_2
_geom_angle_atom_site_label_3
_geom_angle
C14 C1 C15 103.99(14)
C14 C1 C2 108.05(14)
C15 C1 C2 105.57(16)
C7 C2 C3 121.03(16)
C7 C2 C1 113.88(15)
C3 C2 C1 125.09(16)
C4 C3 C2 118.78(16)
C3 C4 C5 120.90(16)
C4 C5 C6 120.82(17)
C5 C6 C7 118.19(16)
C5 C6 C17 120.57(16)
C7 C6 C17 121.25(15)
C2 C7 C6 120.23(15)
C2 C7 C8 114.34(15)
C6 C7 C8 125.39(15)
C9 C8 C16 105.27(15)
C9 C8 C7 108.53(14)
C16 C8 C7 102.71(13)
C14 C9 C10 119.91(17)
C14 C9 C8 114.35(15)
C10 C9 C8 125.73(16)
C11 C10 C9 118.12(16)
C11 C10 C25 120.11(16)
C9 C10 C25 121.75(16)
C12 C11 C10 120.93(18)
C11 C12 C13 120.75(19)
C14 C13 C12 119.11(18)
C13 C14 C9 121.05(18)
C13 C14 C1 125.35(17)
C9 C14 C1 113.60(17)
O1 C15 C1 127.25(18)
O1 C15 C16 122.00(18)
C1 C15 C16 110.72(15)
O2 C16 C8 126.93(17)
O2 C16 C15 122.33(16)
C8 C16 C15 110.72(15)
C18 C17 C6 179.03(18)
C17 C18 C19 176.99(19)
C24 C19 C20 118.96(18)
C24 C19 C18 121.01(18)
C20 C19 C18 120.02(18)
C21 C20 C19 120.7(2)
C22 C21 C20 119.4(2)
C23 C22 C21 120.4(2)
C22 C23 C24 120.3(2)
C19 C24 C23 120.2(2)
C26 C25 C10 175.76(18)
C25 C26 C27 178.88(19)
C32 C27 C28 118.94(16)
C32 C27 C26 120.46(16)
C28 C27 C26 120.59(16)
C29 C28 C27 120.22(17)
C30 C29 C28 120.14(17)
C31 C30 C29 120.18(18)
C30 C31 C32 120.19(19)
C27 C32 C31 120.31(18)
C54 C41 C42 107.88(14)
C54 C41 C55 103.80(15)
C42 C41 C55 105.83(14)
C43 C42 C47 120.94(17)
C43 C42 C41 125.13(16)
C47 C42 C41 113.93(16)
C44 C43 C42 118.88(17)
C45 C44 C43 120.77(18)
C44 C45 C46 121.17(17)
C47 C46 C45 117.95(16)
C47 C46 C57 122.19(16)
C45 C46 C57 119.83(16)
C42 C47 C46 120.26(17)
C42 C47 C48 114.10(15)
C46 C47 C48 125.64(15)
C47 C48 C49 108.25(14)
C47 C48 C56 104.23(14)
C49 C48 C56 104.50(14)
C50 C49 C54 120.29(17)
C50 C49 C48 125.63(16)
C54 C49 C48 114.07(16)
C49 C50 C51 117.94(19)
C49 C50 C65 120.87(17)
C51 C50 C65 121.04(19)
C52 C51 C50 120.9(2)
C53 C52 C51 120.99(19)
C52 C53 C54 118.8(2)
C53 C54 C49 121.00(19)
C53 C54 C41 125.10(18)
C49 C54 C41 113.88(15)
O3 C55 C41 126.81(17)
O3 C55 C56 122.20(17)
C41 C55 C56 110.97(15)
O4 C56 C48 126.78(17)
O4 C56 C55 122.70(17)
C48 C56 C55 110.50(14)
C58 C57 C46 175.79(19)
C57 C58 C59 178.5(2)
C64 C59 C60 119.01(18)
C64 C59 C58 120.37(17)
C60 C59 C58 120.61(17)
C61 C60 C59 120.2(2)
C60 C61 C62 120.1(2)
C63 C62 C61 120.2(2)
C62 C63 C64 120.2(2)
C63 C64 C59 120.3(2)
C66 C65 C50 174.2(2)
C65 C66 C67 177.3(2)
C72 C67 C68 119.7(3)
C72 C67 C66 121.1(3)
C68 C67 C66 119.2(2)
C69 C68 C67 120.5(4)
C68 C69 C70 118.4(5)
C71 C70 C69 121.0(4)
C70 C71 C72 121.0(5)
C71 C72 C67 119.4(4)

loop_
_geom_bond_atom_site_label_1
_geom_bond_atom_site_label_2
_geom_bond_distance
O1 C15 1.204(2)
O2 C16 1.199(2)
O3 C55 1.198(2)
O4 C56 1.193(2)
C1 C14 1.521(3)
C1 C15 1.521(3)
C1 C2 1.524(3)
C2 C7 1.390(2)
C2 C3 1.391(2)
C3 C4 1.382(3)
C4 C5 1.386(3)
C5 C6 1.400(2)
C6 C7 1.401(2)
C6 C17 1.433(2)
C7 C8 1.527(2)
C8 C9 1.520(3)
C8 C16 1.525(2)
C9 C14 1.401(2)
C9 C10 1.405(2)
C10 C11 1.404(3)
C10 C25 1.437(2)
C11 C12 1.384(3)
C12 C13 1.386(3)
C13 C14 1.381(3)
C15 C16 1.557(3)
C17 C18 1.199(2)
C18 C19 1.439(2)
C19 C24 1.376(3)
C19 C20 1.395(3)
C20 C21 1.382(3)
C21 C22 1.376(3)
C22 C23 1.370(4)
C23 C24 1.390(3)
C25 C26 1.200(2)
C26 C27 1.442(2)
C27 C32 1.388(3)
C27 C28 1.402(2)
C28 C29 1.384(3)
C29 C30 1.380(3)
C30 C31 1.377(3)
C31 C32 1.389(3)
C41 C54 1.514(3)
C41 C42 1.518(3)
C41 C55 1.525(3)
C42 C43 1.388(3)
C42 C47 1.396(2)
C43 C44 1.384(3)
C44 C45 1.382(3)
C45 C46 1.402(3)
C46 C47 1.400(2)
C46 C57 1.438(2)
C47 C48 1.522(3)
C48 C49 1.523(2)
C48 C56 1.525(2)
C49 C50 1.395(3)
C49 C54 1.399(3)
C50 C51 1.410(3)
C50 C65 1.433(3)
C51 C52 1.384(3)
C52 C53 1.379(3)
C53 C54 1.390(3)
C55 C56 1.552(2)
C57 C58 1.200(2)
C58 C59 1.433(2)
C59 C64 1.390(3)
C59 C60 1.402(3)
C60 C61 1.379(3)
C61 C62 1.382(4)
C62 C63 1.377(4)
C63 C64 1.384(3)
C65 C66 1.199(3)
C66 C67 1.427(3)
C67 C72 1.384(4)
C67 C68 1.409(5)
C68 C69 1.381(4)
C69 C70 1.400(9)
C70 C71 1.362(9)
C71 C72 1.383(6)
